data_7206308
loop_
_publ_author_name
'Gonz\'alez-Gonz\'alez, Juan Saulo'
'Mart\'inez-Mart\'inez, Francisco Javier'
'Peraza Campos, Ana Lilia'
'de Jesus Rosales-Hoz, Maria'
'Garc\'ia-B\'aez, Efr\'en V.'
'Padilla-Mart\'inez, Itzia I.'

_publ_section_title
;
 Supramolecular architectures of conformationally controlled
 1,3-phenyl-dioxalamic molecular clefts through hydrogen bonding and
 steric restraints
;
_journal_issue 14
_journal_name_full CrystEngComm
_journal_page_first 4748
_journal_paper_doi 10.1039/c1ce05302g
_journal_volume 13
_journal_year 2011
_chemical_formula_moiety 'C17 H22 N2 O6'
_chemical_formula_sum 'C17 H22 N2 O6'
_chemical_formula_weight 350.37
_chemical_name_systematic
;
Diethyl N,N'-[1,3-(2,4,6-trimethyl)phenylene]dioxamalate
;
_space_group_IT_number 14
_symmetry_cell_setting monoclinic
_symmetry_Int_Tables_number 14
_symmetry_space_group_name_Hall '-P 2ybc'
_symmetry_space_group_name_H-M 'P 1 21/c 1'
_atom_sites_solution_hydrogens geom
_atom_sites_solution_primary direct
_atom_sites_solution_secondary difmap
_audit_creation_method SHELXL-97
_cell_angle_alpha 90
_cell_angle_beta 102.681(2)
_cell_angle_gamma 90
_cell_formula_units_Z 4
_cell_length_a 8.0352(7)
_cell_length_b 16.0173(14)
_cell_length_c 14.3980(14)
_cell_measurement_temperature 293(2)
_cell_measurement_theta_max 25
_cell_measurement_theta_min 20
_cell_volume 1807.9(3)
_computing_cell_refinement 'SAINT (Bruker, 2004)'
_computing_data_collection 'APEX II (Bruker, 2004)'
_computing_data_reduction 'SAINT (Bruker, 2004)'
_computing_molecular_graphics 'SHELXTL (Bruker, 2008)'
_computing_publication_material 'SHELXL97 (Sheldrick, 2008) and WINGX-2003 (Farrugia, 1999)'
_computing_structure_refinement 'SHELXL97 (Sheldrick, 2008)'
_computing_structure_solution 'SHELXS97 (Sheldrick, 2008)'
_diffrn_ambient_temperature 293(2)
_diffrn_measured_fraction_theta_full 0.999
_diffrn_measured_fraction_theta_max 0.998
_diffrn_measurement_device 'Bruker APEXII area detector'
_diffrn_measurement_method '\f and \w scans'
_diffrn_radiation_monochromator graphite
_diffrn_radiation_type MoK\a
_diffrn_radiation_wavelength 0.71073
_diffrn_reflns_av_R_equivalents 0.0597
_diffrn_reflns_av_sigmaI/netI 0.1386
_diffrn_reflns_limit_h_max 8
_diffrn_reflns_limit_h_min -9
_diffrn_reflns_limit_k_max 19
_diffrn_reflns_limit_k_min -18
_diffrn_reflns_limit_l_max 17
_diffrn_reflns_limit_l_min -15
_diffrn_reflns_number 10973
_diffrn_reflns_theta_full 25.00
_diffrn_reflns_theta_max 25.01
_diffrn_reflns_theta_min 1.93
_diffrn_standards_decay_% 5
_diffrn_standards_number 0
_exptl_absorpt_coefficient_mu 0.098
_exptl_absorpt_correction_type none
_exptl_absorpt_process_details none
_exptl_crystal_colour colorless
_exptl_crystal_density_diffrn 1.287
_exptl_crystal_density_method 'not measured'
_exptl_crystal_description block
_exptl_crystal_F_000 744
_exptl_crystal_size_max 0.40
_exptl_crystal_size_mid 0.35
_exptl_crystal_size_min 0.30
_refine_diff_density_max 0.192
_refine_diff_density_min -0.165
_refine_diff_density_rms 0.052
_refine_ls_extinction_coef 0.236(5)
_refine_ls_extinction_expression Fc^*^=kFc[1+0.001xFc^2^\l^3^/sin(2\q)]^-1/4^
_refine_ls_extinction_method SHELXL
_refine_ls_goodness_of_fit_ref 1.052
_refine_ls_hydrogen_treatment constr
_refine_ls_matrix_type full
_refine_ls_number_parameters 230
_refine_ls_number_reflns 3184
_refine_ls_number_restraints 0
_refine_ls_restrained_S_all 1.052
_refine_ls_R_factor_all 0.0883
_refine_ls_R_factor_gt 0.0519
_refine_ls_shift/su_max 0.000
_refine_ls_shift/su_mean 0.000
_refine_ls_structure_factor_coef Fsqd
_refine_ls_weighting_details 'calc w=1/[\s^2^(Fo^2^)+(0.0043P)^2^+0.0000P] where P=(Fo^2^+2Fc^2^)/3'
_refine_ls_weighting_scheme calc
_refine_ls_wR_factor_gt 0.1001
_refine_ls_wR_factor_ref 0.1028
_reflns_number_gt 1323
_reflns_number_total 3184
_reflns_threshold_expression >2sigma(I)
_cod_data_source_file c1ce05302g.txt
_cod_data_source_block srl30
_cod_depositor_comments
;
The following automatic conversions were performed:

'_symmetry_cell_setting' value 'Monoclinic' changed to 'monoclinic'
according to /home/saulius/struct/CIF-dictionaries/cif_core.dic
dictionary named 'cif_core.dic' version 2.4.1 from 2010-06-29.

Automatic conversion script
Id: cif_fix_values 1715 2011-07-08 13:25:40Z adriana 
;
_cod_original_sg_symbol_H-M 'P 21/c'
_cod_database_code 7206308

loop_
_symmetry_equiv_pos_site_id
_symmetry_equiv_pos_as_xyz
1 x,y,z
2 -x,1/2+y,1/2-z
3 -x,-y,-z
4 x,1/2-y,1/2+z

loop_
_atom_site_aniso_label
_atom_site_aniso_U_11
_atom_site_aniso_U_22
_atom_site_aniso_U_33
_atom_site_aniso_U_23
_atom_site_aniso_U_13
_atom_site_aniso_U_12
O8 0.083(2) 0.0478(16) 0.068(2) 0.0046(14) 0.0008(14) -0.0177(15)
O9 0.093(2) 0.067(2) 0.102(3) 0.0202(18) -0.0092(17) -0.0024(17)
O10 0.081(2) 0.080(2) 0.087(2) 0.0120(17) -0.0227(17) -0.0123(17)
O18 0.088(2) 0.0534(17) 0.072(2) -0.0120(15) 0.0255(15) -0.0210(15)
O19 0.113(2) 0.089(2) 0.075(2) -0.0143(18) 0.0341(18) -0.0419(19)
O20 0.089(2) 0.081(2) 0.059(2) -0.0097(17) 0.0230(16) -0.0145(16)
N7 0.0516(19) 0.0440(18) 0.057(2) 0.0103(16) 0.0068(16) -0.0045(15)
N17 0.062(2) 0.0448(19) 0.049(2) 0.0013(17) 0.0097(16) -0.0130(15)
C1 0.045(2) 0.040(2) 0.050(3) -0.0007(19) 0.005(2) -0.0030(18)
C2 0.045(2) 0.040(2) 0.050(3) -0.0057(19) 0.008(2) -0.0044(18)
C3 0.047(2) 0.043(2) 0.045(3) -0.0038(18) 0.010(2) -0.0062(18)
C4 0.047(3) 0.050(2) 0.067(3) 0.008(2) 0.004(2) -0.0002(19)
C5 0.041(2) 0.067(3) 0.071(3) 0.008(2) 0.011(2) 0.0032(19)
C6 0.057(3) 0.049(2) 0.059(3) 0.000(2) 0.018(2) 0.001(2)
C8 0.054(3) 0.058(3) 0.043(3) -0.002(2) 0.0108(19) -0.004(2)
C9 0.055(3) 0.055(3) 0.061(3) 0.006(2) 0.010(2) 0.000(2)
C11 0.093(4) 0.109(4) 0.136(5) 0.039(4) -0.051(4) -0.006(3)
C12 0.084(4) 0.244(7) 0.084(4) 0.021(4) -0.015(3) 0.007(4)
C18 0.059(3) 0.051(3) 0.045(3) 0.001(2) 0.009(2) -0.001(2)
C19 0.065(3) 0.058(3) 0.050(3) -0.004(2) 0.005(2) -0.004(2)
C21 0.136(5) 0.170(5) 0.072(4) -0.037(4) 0.058(3) -0.058(4)
C22 0.140(4) 0.137(5) 0.068(4) 0.011(3) 0.045(3) 0.026(4)
C23 0.053(2) 0.062(2) 0.055(3) 0.003(2) 0.0106(18) 0.004(2)
C24 0.065(3) 0.079(3) 0.080(4) 0.004(2) 0.032(2) 0.005(2)
C25 0.064(3) 0.093(3) 0.072(3) 0.015(3) -0.008(2) 0.008(2)

loop_
_atom_site_label
_atom_site_type_symbol
_atom_site_thermal_displace_type
_atom_site_fract_x
_atom_site_fract_y
_atom_site_fract_z
_atom_site_occupancy
_atom_site_U_iso_or_equiv
_atom_site_calc_flag
_atom_site_refinement_flags
O8 O Uani 0.4936(3) 0.05857(15) -0.14020(17) 1.000 0.0687(11) . .
O9 O Uani 0.4433(3) 0.26135(18) -0.2272(2) 1.000 0.0920(14) . .
O10 O Uani 0.3076(3) 0.14524(16) -0.2837(2) 1.000 0.0890(12) . .
O18 O Uani 0.8369(3) 0.18701(15) 0.31136(17) 1.000 0.0699(11) . .
O19 O Uani 0.5626(4) 0.03203(18) 0.35778(19) 1.000 0.0903(12) . .
O20 O Uani 0.7004(3) 0.13302(16) 0.4509(2) 1.000 0.0753(12) . .
N7 N Uani 0.6736(3) 0.16890(16) -0.1011(2) 1.000 0.0517(11) . .
N17 N Uani 0.7448(3) 0.07098(16) 0.2246(2) 1.000 0.0523(11) . .
C1 C Uani 0.7789(4) 0.1355(2) -0.0174(3) 1.000 0.0458(14) . .
C2 C Uani 0.7099(4) 0.11832(19) 0.0611(3) 1.000 0.0454(14) . .
C3 C Uani 0.8177(4) 0.09003(19) 0.1451(3) 1.000 0.0450(14) . .
C4 C Uani 0.9922(5) 0.0804(2) 0.1523(3) 1.000 0.0560(16) . .
C5 C Uani 1.0548(4) 0.0974(2) 0.0720(3) 1.000 0.0599(16) . .
C6 C Uani 0.9531(5) 0.1249(2) -0.0132(3) 1.000 0.0542(16) . .
C8 C Uani 0.5349(4) 0.1300(3) -0.1518(3) 1.000 0.0516(17) . .
C9 C Uani 0.4247(5) 0.1868(3) -0.2264(3) 1.000 0.0574(17) . .
C11 C Uani 0.1876(6) 0.1933(3) -0.3571(4) 1.000 0.124(3) . .
C12 C Uani 0.1282(6) 0.1374(4) -0.4391(3) 1.000 0.143(3) . .
C18 C Uani 0.7591(5) 0.1214(3) 0.2994(3) 1.000 0.0520(17) . .
C19 C Uani 0.6608(5) 0.0889(3) 0.3712(3) 1.000 0.0588(17) . .
C21 C Uani 0.6190(7) 0.1066(3) 0.5271(4) 1.000 0.121(3) . .
C22 C Uani 0.6944(6) 0.1468(3) 0.6146(3) 1.000 0.112(3) . .
C23 C Uani 0.5219(4) 0.13139(19) 0.0578(3) 1.000 0.0569(14) . .
C24 C Uani 1.0311(4) 0.1416(2) -0.0985(3) 1.000 0.0722(19) . .
C25 C Uani 1.1110(4) 0.0531(2) 0.2437(3) 1.000 0.0799(17) . .
H5 H Uiso 1.17071 0.09001 0.07529 1.000 0.0720 . .
H7 H Uiso 0.69993 0.21684 -0.12064 1.000 0.0621 . .
H11A H Uiso 0.09158 0.21241 -0.33208 1.000 0.1493 . .
H11B H Uiso 0.24445 0.24162 -0.37639 1.000 0.1493 . .
H12A H Uiso 0.07063 0.09030 -0.41944 1.000 0.2132 . .
H12B H Uiso 0.22433 0.11844 -0.46284 1.000 0.2132 . .
H12C H Uiso 0.05110 0.16718 -0.48837 1.000 0.2132 . .
H17 H Uiso 0.68936 0.02499 0.22404 1.000 0.0624 . .
H21A H Uiso 0.49838 0.11990 0.50996 1.000 0.1447 . .
H21B H Uiso 0.63015 0.04655 0.53512 1.000 0.1447 . .
H22A H Uiso 0.81331 0.13275 0.63229 1.000 0.1672 . .
H22B H Uiso 0.63845 0.12850 0.66349 1.000 0.1672 . .
H22C H Uiso 0.68214 0.20616 0.60699 1.000 0.1672 . .
H23A H Uiso 0.48069 0.17774 0.01697 1.000 0.0850 . .
H23B H Uiso 0.50631 0.14276 0.12083 1.000 0.0850 . .
H23C H Uiso 0.45973 0.08196 0.03366 1.000 0.0850 . .
H24A H Uiso 0.96159 0.11642 -0.15424 1.000 0.1077 . .
H24B H Uiso 1.14380 0.11822 -0.08710 1.000 0.1077 . .
H24C H Uiso 1.03731 0.20075 -0.10814 1.000 0.1077 . .
H25A H Uiso 1.05838 0.00911 0.27233 1.000 0.1200 . .
H25B H Uiso 1.13411 0.09958 0.28670 1.000 0.1200 . .
H25C H Uiso 1.21584 0.03328 0.23012 1.000 0.1200 . .

loop_
_atom_type_symbol
_atom_type_description
_atom_type_scat_dispersion_real
_atom_type_scat_dispersion_imag
_atom_type_scat_source
C C 0.0033 0.0016 'International Tables Vol C Tables 4.2.6.8 and 6.1.1.4'
H H 0.0000 0.0000 'International Tables Vol C Tables 4.2.6.8 and 6.1.1.4'
N N 0.0061 0.0033 'International Tables Vol C Tables 4.2.6.8 and 6.1.1.4'
O O 0.0106 0.0060 'International Tables Vol C Tables 4.2.6.8 and 6.1.1.4'

loop_
_geom_angle_atom_site_label_1
_geom_angle_atom_site_label_2
_geom_angle_atom_site_label_3
_geom_angle
_geom_angle_site_symmetry_1
_geom_angle_site_symmetry_2
_geom_angle_site_symmetry_3
_geom_angle_publ_flag
C9 O10 C11 117.2(3) . . . yes
C19 O20 C21 115.8(3) . . . yes
C1 N7 C8 123.8(3) . . . yes
C3 N17 C18 122.8(3) . . . yes
C8 N7 H7 118.00 . . . no
C1 N7 H7 118.00 . . . no
C18 N17 H17 119.00 . . . no
C3 N17 H17 119.00 . . . no
C2 C1 C6 121.0(4) . . . no
N7 C1 C6 119.2(3) . . . yes
N7 C1 C2 119.7(3) . . . yes
C1 C2 C23 121.3(3) . . . no
C3 C2 C23 119.7(3) . . . no
C1 C2 C3 119.0(3) . . . no
N17 C3 C2 118.5(3) . . . yes
N17 C3 C4 120.0(3) . . . yes
C2 C3 C4 121.5(4) . . . no
C3 C4 C5 117.4(4) . . . no
C3 C4 C25 122.0(4) . . . no
C5 C4 C25 120.5(3) . . . no
C4 C5 C6 123.3(3) . . . no
C1 C6 C5 117.8(4) . . . no
C1 C6 C24 122.0(4) . . . no
C5 C6 C24 120.2(3) . . . no
N7 C8 C9 112.8(4) . . . yes
O8 C8 N7 125.6(4) . . . yes
O8 C8 C9 121.5(3) . . . yes
O9 C9 C8 122.8(4) . . . yes
O10 C9 C8 111.7(4) . . . yes
O9 C9 O10 125.4(4) . . . yes
O10 C11 C12 107.5(4) . . . yes
O18 C18 N17 126.1(4) . . . yes
O18 C18 C19 121.8(4) . . . yes
N17 C18 C19 112.1(4) . . . yes
O19 C19 C18 125.0(4) . . . yes
O20 C19 C18 110.1(4) . . . yes
O19 C19 O20 124.9(4) . . . yes
O20 C21 C22 111.1(4) . . . yes
C4 C5 H5 118.00 . . . no
C6 C5 H5 118.00 . . . no
O10 C11 H11A 110.00 . . . no
O10 C11 H11B 110.00 . . . no
C12 C11 H11A 110.00 . . . no
C12 C11 H11B 110.00 . . . no
H11A C11 H11B 109.00 . . . no
C11 C12 H12A 109.00 . . . no
C11 C12 H12B 109.00 . . . no
C11 C12 H12C 109.00 . . . no
H12A C12 H12B 110.00 . . . no
H12A C12 H12C 110.00 . . . no
H12B C12 H12C 109.00 . . . no
O20 C21 H21A 109.00 . . . no
O20 C21 H21B 109.00 . . . no
C22 C21 H21A 109.00 . . . no
C22 C21 H21B 109.00 . . . no
H21A C21 H21B 108.00 . . . no
C21 C22 H22A 109.00 . . . no
C21 C22 H22B 109.00 . . . no
C21 C22 H22C 109.00 . . . no
H22A C22 H22B 109.00 . . . no
H22A C22 H22C 109.00 . . . no
H22B C22 H22C 109.00 . . . no
C2 C23 H23A 109.00 . . . no
C2 C23 H23B 109.00 . . . no
C2 C23 H23C 109.00 . . . no
H23A C23 H23B 109.00 . . . no
H23A C23 H23C 110.00 . . . no
H23B C23 H23C 109.00 . . . no
C6 C24 H24A 110.00 . . . no
C6 C24 H24B 110.00 . . . no
C6 C24 H24C 110.00 . . . no
H24A C24 H24B 109.00 . . . no
H24A C24 H24C 109.00 . . . no
H24B C24 H24C 109.00 . . . no
C4 C25 H25A 109.00 . . . no
C4 C25 H25B 109.00 . . . no
C4 C25 H25C 109.00 . . . no
H25A C25 H25B 109.00 . . . no
H25A C25 H25C 109.00 . . . no
H25B C25 H25C 109.00 . . . no

loop_
_geom_bond_atom_site_label_1
_geom_bond_atom_site_label_2
_geom_bond_distance
_geom_bond_site_symmetry_1
_geom_bond_site_symmetry_2
_geom_bond_publ_flag
O8 C8 1.213(5) . . yes
O9 C9 1.204(6) . . yes
O10 C9 1.292(5) . . yes
O10 C11 1.481(6) . . yes
O18 C18 1.216(5) . . yes
O19 C19 1.193(5) . . yes
O20 C19 1.326(5) . . yes
O20 C21 1.458(6) . . yes
N7 C1 1.417(5) . . yes
N7 C8 1.344(5) . . yes
N17 C3 1.429(5) . . yes
N17 C18 1.331(5) . . yes
N7 H7 0.8600 . . no
N17 H17 0.8600 . . no
C1 C6 1.398(5) . . no
C1 C2 1.391(6) . . no
C2 C3 1.399(6) . . no
C2 C23 1.515(5) . . no
C3 C4 1.392(5) . . no
C4 C5 1.385(6) . . no
C4 C25 1.511(6) . . no
C5 C6 1.388(6) . . no
C6 C24 1.520(6) . . no
C8 C9 1.532(6) . . no
C11 C12 1.475(7) . . no
C18 C19 1.524(6) . . no
C21 C22 1.426(7) . . no
C5 H5 0.9300 . . no
C11 H11A 0.9700 . . no
C11 H11B 0.9700 . . no
C12 H12A 0.9600 . . no
C12 H12B 0.9600 . . no
C12 H12C 0.9600 . . no
C21 H21A 0.9700 . . no
C21 H21B 0.9700 . . no
C22 H22A 0.9600 . . no
C22 H22B 0.9600 . . no
C22 H22C 0.9600 . . no
C23 H23A 0.9600 . . no
C23 H23B 0.9600 . . no
C23 H23C 0.9600 . . no
C24 H24A 0.9600 . . no
C24 H24B 0.9600 . . no
C24 H24C 0.9600 . . no
C25 H25A 0.9600 . . no
C25 H25B 0.9600 . . no
C25 H25C 0.9600 . . no

loop_
_geom_contact_atom_site_label_1
_geom_contact_atom_site_label_2
_geom_contact_distance
_geom_contact_site_symmetry_1
_geom_contact_site_symmetry_2
_geom_contact_publ_flag
O8 O10 2.660(4) . . no
O8 C2 3.182(5) . . no
O8 C23 3.042(5) . . no
O8 N17 2.903(4) . 3_655 no
O8 C23 3.278(4) . 3_655 no
O9 C19 3.119(5) . 4_554 no
O9 C18 3.112(5) . 4_554 no
O9 N7 2.727(4) . . no
O9 O18 3.198(4) . 4_554 no
O10 O8 2.660(4) . . no
O18 N7 3.060(4) . 4_555 no
O18 O20 2.637(4) . . no
O18 C4 3.313(5) . . no
O18 O9 3.198(4) . 4_555 no
O18 C24 3.281(4) . 4_555 no
O18 C25 3.368(4) . . no
O19 N17 2.728(4) . . no
O19 C21 3.297(6) . 3_656 no
O20 N7 3.256(4) . 4_555 no
O20 O18 2.637(4) . . no
O8 H17 2.1500 . 3_655 no
O8 H23C 2.6000 . . no
O8 H23C 2.7000 . 3_655 no
O9 H23B 2.8100 . 4_554 no
O9 H11B 2.4000 . . no
O9 H7 2.3900 . . no
O10 H17 2.8600 . 3_655 no
O18 H7 2.2400 . 4_555 no
O18 H24C 2.5200 . 4_555 no
O18 H25B 2.8600 . . no
O19 H21A 2.7500 . . no
O19 H21B 2.7200 . 3_656 no
O19 H21B 2.5000 . . no
O19 H17 2.3700 . . no
O20 H12C 2.8100 . 1_656 no
O20 H7 2.6200 . 4_555 no
N7 O9 2.727(4) . . no
N7 O20 3.256(4) . 4_554 no
N7 O18 3.060(4) . 4_554 no
N17 O19 2.728(4) . . no
N17 O8 2.903(4) . 3_655 no
N7 H24A 2.7200 . . no
N7 H23A 2.5400 . . no
N17 H23B 2.4400 . . no
N17 H25A 2.6500 . . no
C2 O8 3.182(5) . . no
C4 O18 3.313(5) . . no
C5 C11 3.597(6) . 4_655 no
C8 C23 3.043(6) . . no
C9 C22 3.539(6) . 1_554 no
C11 C5 3.597(6) . 4_454 no
C18 C25 3.291(5) . . no
C18 O9 3.112(5) . 4_555 no
C18 C23 3.584(6) . . no
C19 O9 3.119(5) . 4_555 no
C21 O19 3.297(6) . 3_656 no
C22 C9 3.539(6) . 1_556 no
C23 O8 3.042(5) . . no
C23 O8 3.278(4) . 3_655 no
C23 C18 3.584(6) . . no
C23 C8 3.043(6) . . no
C24 O18 3.281(4) . 4_554 no
C25 C18 3.291(5) . . no
C25 O18 3.368(4) . . no
C2 H22C 2.9100 . 4_554 no
C5 H11B 3.0000 . 4_655 no
C8 H22B 2.9600 . 1_554 no
C8 H23C 2.9700 . . no
C8 H23A 2.6700 . . no
C9 H22B 2.7400 . 1_554 no
C12 H22A 2.9300 . 1_454 no
C18 H7 2.9200 . 4_555 no
C18 H23B 2.9300 . . no
C18 H25B 3.0800 . . no
C18 H25A 3.1000 . . no
C23 H17 3.0000 . . no
C23 H5 2.9600 . 1_455 no
C23 H22C 2.9200 . 4_554 no
C24 H7 2.8700 . . no
C25 H24A 3.0100 . 3_755 no
H5 C23 2.9600 . 1_655 no
H5 H23C 2.5300 . 1_655 no
H5 H24B 2.3400 . . no
H5 H25C 2.3600 . . no
H7 O9 2.3900 . . no
H7 C24 2.8700 . . no
H7 O18 2.2400 . 4_554 no
H7 O20 2.6200 . 4_554 no
H7 C18 2.9200 . 4_554 no
H11A H22A 2.5300 . 1_454 no
H11B O9 2.4000 . . no
H11B C5 3.0000 . 4_454 no
H12A H22A 2.4400 . 1_454 no
H12B H21A 2.3200 . 1_554 no
H12C O20 2.8100 . 1_454 no
H17 O19 2.3700 . . no
H17 C23 3.0000 . . no
H17 O8 2.1500 . 3_655 no
H17 O10 2.8600 . 3_655 no
H21A O19 2.7500 . . no
H21A H12B 2.3200 . 1_556 no
H21B O19 2.5000 . . no
H21B O19 2.7200 . 3_656 no
H21B H21B 2.5900 . 3_656 no
H22A C12 2.9300 . 1_656 no
H22A H11A 2.5300 . 1_656 no
H22A H12A 2.4400 . 1_656 no
H22B C8 2.9600 . 1_556 no
H22B C9 2.7400 . 1_556 no
H22C C2 2.9100 . 4_555 no
H22C C23 2.9200 . 4_555 no
H23A N7 2.5400 . . no
H23A C8 2.6700 . . no
H23B N17 2.4400 . . no
H23B C18 2.9300 . . no
H23B O9 2.8100 . 4_555 no
H23C O8 2.6000 . . no
H23C C8 2.9700 . . no
H23C H5 2.5300 . 1_455 no
H23C O8 2.7000 . 3_655 no
H24A N7 2.7200 . . no
H24A C25 3.0100 . 3_755 no
H24B H5 2.3400 . . no
H24C O18 2.5200 . 4_554 no
H25A N17 2.6500 . . no
H25A C18 3.1000 . . no
H25B O18 2.8600 . . no
H25B C18 3.0800 . . no
H25C H5 2.3600 . . no

loop_
_geom_hbond_atom_site_label_D
_geom_hbond_atom_site_label_H
_geom_hbond_atom_site_label_A
_geom_hbond_distance_DH
_geom_hbond_distance_HA
_geom_hbond_distance_DA
_geom_hbond_angle_DHA
_geom_hbond_site_symmetry_A
_geom_hbond_publ_flag
N7 H7 O9 0.8600 2.3900 2.727(4) 104.00 . yes
N7 H7 O18 0.8600 2.2400 3.060(4) 160.00 4_554 yes
N17 H17 O19 0.8600 2.3700 2.728(4) 105.00 . yes
N17 H17 O8 0.8600 2.1500 2.903(4) 146.00 3_655 yes
C23 H23A N7 0.9600 2.5400 2.882(5) 101.00 . yes
C23 H23B N17 0.9600 2.4400 2.833(5) 104.00 . yes
C24 H24C O18 0.9600 2.5200 3.281(4) 136.00 4_554 yes

loop_
_geom_torsion_atom_site_label_1
_geom_torsion_atom_site_label_2
_geom_torsion_atom_site_label_3
_geom_torsion_atom_site_label_4
_geom_torsion
_geom_torsion_site_symmetry_1
_geom_torsion_site_symmetry_2
_geom_torsion_site_symmetry_3
_geom_torsion_site_symmetry_4
_geom_torsion_publ_flag
C11 O10 C9 C8 177.7(3) . . . . no
C9 O10 C11 C12 152.0(4) . . . . no
C11 O10 C9 O9 0.7(6) . . . . no
C19 O20 C21 C22 168.6(4) . . . . no
C21 O20 C19 C18 -178.1(4) . . . . no
C21 O20 C19 O19 1.9(6) . . . . no
C1 N7 C8 C9 168.3(3) . . . . no
C1 N7 C8 O8 -9.5(6) . . . . no
C8 N7 C1 C6 123.4(4) . . . . no
C8 N7 C1 C2 -60.4(5) . . . . no
C3 N17 C18 C19 176.5(3) . . . . no
C18 N17 C3 C4 76.5(4) . . . . no
C3 N17 C18 O18 -2.1(6) . . . . no
C18 N17 C3 C2 -103.5(4) . . . . no
C6 C1 C2 C23 178.7(3) . . . . no
N7 C1 C6 C5 175.7(3) . . . . no
C2 C1 C6 C24 178.8(3) . . . . no
C6 C1 C2 C3 0.0(5) . . . . no
N7 C1 C2 C23 2.5(5) . . . . no
C2 C1 C6 C5 -0.5(5) . . . . no
N7 C1 C6 C24 -5.0(5) . . . . no
N7 C1 C2 C3 -176.2(3) . . . . no
C23 C2 C3 C4 -177.4(3) . . . . no
C23 C2 C3 N17 2.5(4) . . . . no
C1 C2 C3 N17 -178.8(3) . . . . no
C1 C2 C3 C4 1.3(5) . . . . no
N17 C3 C4 C5 178.1(3) . . . . no
N17 C3 C4 C25 -2.3(5) . . . . no
C2 C3 C4 C5 -2.0(5) . . . . no
C2 C3 C4 C25 177.6(3) . . . . no
C25 C4 C5 C6 -178.2(3) . . . . no
C3 C4 C5 C6 1.4(5) . . . . no
C4 C5 C6 C1 -0.2(5) . . . . no
C4 C5 C6 C24 -179.5(3) . . . . no
N7 C8 C9 O10 170.0(3) . . . . no
N7 C8 C9 O9 -12.9(6) . . . . no
O8 C8 C9 O9 165.0(4) . . . . no
O8 C8 C9 O10 -12.1(5) . . . . no
O18 C18 C19 O19 168.6(4) . . . . no
O18 C18 C19 O20 -11.5(6) . . . . no
N17 C18 C19 O19 -10.1(6) . . . . no
N17 C18 C19 O20 169.9(3) . . . . no

loop_
_cod_related_entry_id
_cod_related_entry_database
_cod_related_entry_code
1 ChemSpider 30653794
